data_1556473
loop_
_publ_author_name
'Ortu, F.'
'Zhu, H.'
'Boulon, M.-E.'
'Mills, D.P.'

_publ_section_title
;
 Synthesis and Reactivity of a Cerium(III) Scorpionate Complex Containing
 a Redox Non-Innocent 2,2'-Bipyridine Ligand
;
_journal_name_full Inorganics
_journal_page_first 534
_journal_page_last 553
_journal_paper_doi 10.3390/inorganics3040534
_journal_volume 3
_journal_year 2015
_chemical_formula_moiety 'C40 H52 B2 Ce N14, 2(C4 H8 O)'
_chemical_formula_sum 'C48 H68 B2 Ce N14 O2'
_chemical_formula_weight 1034.90
_space_group_crystal_system monoclinic
_space_group_IT_number 14
_space_group_name_Hall '-P 2ybc'
_space_group_name_H-M_alt 'P 1 21/c 1'
_atom_sites_solution_hydrogens geom
_cell_angle_alpha 90
_cell_angle_beta 95.066(3)
_cell_angle_gamma 90
_cell_formula_units_Z 4
_cell_length_a 14.2034(4)
_cell_length_b 20.6250(7)
_cell_length_c 17.1106(6)
_cell_measurement_reflns_used 6287
_cell_measurement_temperature 150(1)
_cell_measurement_theta_max 27.9180
_cell_measurement_theta_min 3.3540
_cell_volume 4992.9(3)
_computing_cell_refinement
;
CrysAlisPro, Agilent Technologies,
Version 1.171.36.32 (release 02-08-2013 CrysAlis171 .NET)
(compiled Aug  2 2013,16:46:58)
;
_computing_data_collection
;
CrysAlisPro, Agilent Technologies,
Version 1.171.36.32 (release 02-08-2013 CrysAlis171 .NET)
(compiled Aug  2 2013,16:46:58)
;
_computing_data_reduction
;
CrysAlisPro, Agilent Technologies,
Version 1.171.36.32 (release 02-08-2013 CrysAlis171 .NET)
(compiled Aug  2 2013,16:46:58)
;
_computing_molecular_graphics 'Olex2 (Dolomanov et al., 2009)'
_computing_publication_material 'Olex2 (Dolomanov et al., 2009)'
_computing_structure_refinement 'ShelXL (Sheldrick, 2015)'
_computing_structure_solution 'ShelXS (Sheldrick, 2008)'
_diffrn_ambient_temperature 150(1)
_diffrn_detector_area_resol_mean 8.0714
_diffrn_measured_fraction_theta_full 0.998
_diffrn_measured_fraction_theta_max 0.998
_diffrn_measurement_details
;
#__ type_ start__ end____ width___ exp.time_
  1 omega   58.00   94.00   1.0000  106.2200
omega____ theta____ kappa____ phi______ frames
    -       19.6554 -178.0000 -150.0000 36

#__ type_ start__ end____ width___ exp.time_
  2 omega   52.00   78.00   1.0000  106.2200
omega____ theta____ kappa____ phi______ frames
    -       19.6554 -178.0000   30.0000 26

#__ type_ start__ end____ width___ exp.time_
  3 omega  -47.00   92.00   1.0000  106.2200
omega____ theta____ kappa____ phi______ frames
    -       19.6554    0.0000 -150.0000 139

#__ type_ start__ end____ width___ exp.time_
  4 omega   -2.00   61.00   1.0000  106.2200
omega____ theta____ kappa____ phi______ frames
    -       19.6554   57.0000 -120.0000 63
;
_diffrn_measurement_device_type 'SuperNova, Single source at offset, Eos'
_diffrn_measurement_method '\w scans'
_diffrn_orient_matrix_UB_11 0.0120007000
_diffrn_orient_matrix_UB_12 -0.0288937000
_diffrn_orient_matrix_UB_13 0.0210501000
_diffrn_orient_matrix_UB_21 -0.0204367000
_diffrn_orient_matrix_UB_22 0.0126401000
_diffrn_orient_matrix_UB_23 0.0331339000
_diffrn_orient_matrix_UB_31 -0.0441879000
_diffrn_orient_matrix_UB_32 -0.0137279000
_diffrn_orient_matrix_UB_33 -0.0137810000
_diffrn_radiation_monochromator mirror
_diffrn_radiation_type MoK\a
_diffrn_radiation_wavelength 0.71073
_diffrn_reflns_av_R_equivalents 0.0630
_diffrn_reflns_av_unetI/netI 0.0852
_diffrn_reflns_Laue_measured_fraction_full 0.998
_diffrn_reflns_Laue_measured_fraction_max 0.998
_diffrn_reflns_limit_h_max 16
_diffrn_reflns_limit_h_min -17
_diffrn_reflns_limit_k_max 14
_diffrn_reflns_limit_k_min -24
_diffrn_reflns_limit_l_max 20
_diffrn_reflns_limit_l_min -20
_diffrn_reflns_number 22174
_diffrn_reflns_point_group_measured_fraction_full 0.998
_diffrn_reflns_point_group_measured_fraction_max 0.998
_diffrn_reflns_theta_full 25.242
_diffrn_reflns_theta_max 25.350
_diffrn_reflns_theta_min 3.061
_diffrn_source 'SuperNova (Mo) X-ray Source'
_exptl_absorpt_coefficient_mu 0.965
_exptl_absorpt_correction_T_max 1.000
_exptl_absorpt_correction_T_min 0.951
_exptl_absorpt_correction_type gaussian
_exptl_absorpt_process_details
;
CrysAlisPro, Agilent Technologies,
Version 1.171.36.32 (release 02-08-2013 CrysAlis171 .NET)
(compiled Aug  2 2013,16:46:58)
Numerical absorption correction based on gaussian integration over
			a multifaceted crystal model
;
_exptl_crystal_colour 'dark red'
_exptl_crystal_density_diffrn 1.377
_exptl_crystal_description block
_exptl_crystal_F_000 2152
_exptl_crystal_size_max 0.1159
_exptl_crystal_size_mid 0.11
_exptl_crystal_size_min 0.0952
_refine_diff_density_max 1.551
_refine_diff_density_min -1.607
_refine_diff_density_rms 0.103
_refine_ls_extinction_coef .
_refine_ls_extinction_method none
_refine_ls_goodness_of_fit_ref 1.035
_refine_ls_hydrogen_treatment constr
_refine_ls_matrix_type full
_refine_ls_number_parameters 708
_refine_ls_number_reflns 9125
_refine_ls_number_restraints 158
_refine_ls_restrained_S_all 1.029
_refine_ls_R_factor_all 0.0746
_refine_ls_R_factor_gt 0.0523
_refine_ls_shift/su_max 0.002
_refine_ls_shift/su_mean 0.000
_refine_ls_structure_factor_coef Fsqd
_refine_ls_weighting_details 'w=1/[\s^2^(Fo^2^)+(0.0477P)^2^] where P=(Fo^2^+2Fc^2^)/3'
_refine_ls_weighting_scheme calc
_refine_ls_wR_factor_gt 0.1058
_refine_ls_wR_factor_ref 0.1163
_reflns_Friedel_coverage 0.000
_reflns_Friedel_fraction_full .
_reflns_Friedel_fraction_max .
_reflns_number_gt 7004
_reflns_number_total 9125
_reflns_threshold_expression 'I > 2\s(I)'
_cod_data_source_file Inorganics-2015-3-524.cif
_cod_data_source_block 2
_cod_database_code 1556473
_shelx_space_group_comment
;
The symmetry employed for this shelxl refinement is uniquely defined
by the following loop, which should always be used as a source of
symmetry information in preference to the above space-group names.
They are only intended as comments.
;

loop_
_space_group_symop_operation_xyz
'x, y, z'
'-x, y+1/2, -z+1/2'
'-x, -y, -z'
'x, -y-1/2, z-1/2'

loop_
_atom_site_label
_atom_site_type_symbol
_atom_site_fract_x
_atom_site_fract_y
_atom_site_fract_z
_atom_site_U_iso_or_equiv
_atom_site_adp_type
_atom_site_occupancy
_atom_site_site_symmetry_order
_atom_site_calc_flag
_atom_site_refinement_flags_posn
_atom_site_refinement_flags_adp
_atom_site_refinement_flags_occupancy
_atom_site_disorder_assembly
_atom_site_disorder_group
Ce1 Ce 0.22158(2) 0.59809(2) 0.78877(2) 0.02034(9) Uani 1 1 d . . . . .
N1 N 0.3567(2) 0.73818(17) 0.8068(2) 0.0230(8) Uani 1 1 d . . . . .
N2 N 0.2656(2) 0.71857(18) 0.8147(2) 0.0239(9) Uani 1 1 d . . . . .
N3 N 0.4419(2) 0.62932(18) 0.8298(2) 0.0238(9) Uani 1 1 d . . . . .
N4 N 0.4040(2) 0.56948(18) 0.8081(2) 0.0238(8) Uani 1 1 d . . . . .
N5 N 0.4028(2) 0.67263(18) 0.6916(2) 0.0249(9) Uani 1 1 d . . . . .
N6 N 0.3185(2) 0.64161(18) 0.6696(2) 0.0264(9) Uani 1 1 d . . . . .
N7 N 0.0060(2) 0.54820(18) 0.7861(2) 0.0251(9) Uani 1 1 d . . . . .
N8 N 0.0486(2) 0.59546(18) 0.8350(2) 0.0255(9) Uani 1 1 d . . . . .
N9 N 0.0100(2) 0.62413(18) 0.6698(2) 0.0245(9) Uani 1 1 d . . . . .
N10 N 0.0938(2) 0.65641(17) 0.6837(2) 0.0254(9) Uani 1 1 d . . . . .
N11 N 0.0726(3) 0.50889(18) 0.6601(2) 0.0264(9) Uani 1 1 d . . . . .
N12 N 0.1687(3) 0.51694(18) 0.6791(2) 0.0268(9) Uani 1 1 d . . . . .
N13 N 0.2706(2) 0.59756(18) 0.9383(2) 0.0263(9) Uani 1 1 d . . . . .
N14 N 0.2042(2) 0.48931(19) 0.8643(2) 0.0295(9) Uani 1 1 d . . . . .
C1 C 0.3639(3) 0.8033(2) 0.8212(3) 0.0299(11) Uani 1 1 d . . . . .
C2 C 0.2779(3) 0.8252(2) 0.8391(3) 0.0320(12) Uani 1 1 d . . . . .
H2 H 0.2621 0.8674 0.8518 0.038 Uiso 1 1 calc R . . . .
C3 C 0.2188(3) 0.7716(2) 0.8347(3) 0.0269(11) Uani 1 1 d . . . . .
C4 C 0.4549(4) 0.8398(3) 0.8173(3) 0.0478(15) Uani 1 1 d . . . . .
H4A H 0.5028 0.8211 0.8535 0.072 Uiso 1 1 calc GR . . . .
H4B H 0.4457 0.8844 0.8309 0.072 Uiso 1 1 calc GR . . . .
H4C H 0.4743 0.8373 0.7651 0.072 Uiso 1 1 calc GR . . . .
C5 C 0.1157(3) 0.7684(2) 0.8479(3) 0.0398(13) Uani 1 1 d . . . . .
H5A H 0.0914 0.7263 0.8330 0.060 Uiso 1 1 calc GR . . . .
H5B H 0.0818 0.8009 0.8168 0.060 Uiso 1 1 calc GR . . . .
H5C H 0.1082 0.7758 0.9024 0.060 Uiso 1 1 calc GR . . . .
C6 C 0.5055(3) 0.6220(2) 0.8934(3) 0.0294(11) Uani 1 1 d . . . . .
C7 C 0.5101(3) 0.5580(2) 0.9124(3) 0.0295(11) Uani 1 1 d . . . . .
H7 H 0.5480 0.5391 0.9533 0.035 Uiso 1 1 calc R . . . .
C8 C 0.4466(3) 0.5263(2) 0.8582(3) 0.0254(10) Uani 1 1 d . . . . .
C9 C 0.5562(4) 0.6789(2) 0.9325(3) 0.0421(14) Uani 1 1 d . . . . .
H9A H 0.5995 0.6967 0.8981 0.063 Uiso 1 1 calc GR . . . .
H9B H 0.5906 0.6650 0.9804 0.063 Uiso 1 1 calc GR . . . .
H9C H 0.5111 0.7114 0.9439 0.063 Uiso 1 1 calc GR . . . .
C10 C 0.4286(3) 0.4549(2) 0.8519(3) 0.0330(12) Uani 1 1 d . . . . .
H10A H 0.3627 0.4474 0.8375 0.050 Uiso 1 1 calc GR . . . .
H10B H 0.4464 0.4347 0.9016 0.050 Uiso 1 1 calc GR . . . .
H10C H 0.4653 0.4367 0.8128 0.050 Uiso 1 1 calc GR . . . .
C11 C 0.4456(3) 0.6904(2) 0.6272(3) 0.0292(11) Uani 1 1 d . . . . .
C12 C 0.3889(3) 0.6703(2) 0.5626(3) 0.0317(12) Uani 1 1 d . . . . .
H12 H 0.4005 0.6751 0.5102 0.038 Uiso 1 1 calc R . . . .
C13 C 0.3104(3) 0.6411(2) 0.5914(3) 0.0275(11) Uani 1 1 d . . . . .
C14 C 0.5379(3) 0.7265(3) 0.6306(3) 0.0458(15) Uani 1 1 d . . . . .
H14A H 0.5289 0.7699 0.6489 0.069 Uiso 1 1 calc GR . . . .
H14B H 0.5599 0.7279 0.5791 0.069 Uiso 1 1 calc GR . . . .
H14C H 0.5838 0.7047 0.6659 0.069 Uiso 1 1 calc GR . . . .
C15 C 0.2257(3) 0.6148(2) 0.5428(3) 0.0361(12) Uani 1 1 d . . . . .
H15A H 0.2418 0.5741 0.5201 0.054 Uiso 1 1 calc GR . . . .
H15B H 0.2065 0.6449 0.5017 0.054 Uiso 1 1 calc GR . . . .
H15C H 0.1749 0.6084 0.5754 0.054 Uiso 1 1 calc GR . . . .
C16 C -0.0445(3) 0.5078(2) 0.8279(3) 0.0261(11) Uani 1 1 d . . . . .
C17 C -0.0368(3) 0.5288(2) 0.9051(3) 0.0272(11) Uani 1 1 d . . . . .
H17 H -0.0649 0.5106 0.9470 0.033 Uiso 1 1 calc R . . . .
C18 C 0.0215(3) 0.5830(2) 0.9069(3) 0.0229(10) Uani 1 1 d . . . . .
C19 C -0.0935(3) 0.4493(2) 0.7928(3) 0.0383(13) Uani 1 1 d . . . . .
H19A H -0.1341 0.4619 0.7475 0.057 Uiso 1 1 calc GR . . . .
H19B H -0.1306 0.4297 0.8307 0.057 Uiso 1 1 calc GR . . . .
H19C H -0.0474 0.4188 0.7776 0.057 Uiso 1 1 calc GR . . . .
C20 C 0.0514(3) 0.6254(2) 0.9758(3) 0.0311(11) Uani 1 1 d . . . . .
H20A H 0.1052 0.6065 1.0052 0.047 Uiso 1 1 calc GR . . . .
H20B H 0.0003 0.6293 1.0087 0.047 Uiso 1 1 calc GR . . . .
H20C H 0.0678 0.6676 0.9575 0.047 Uiso 1 1 calc GR . . . .
C21 C -0.0531(3) 0.6601(2) 0.6256(3) 0.0287(11) Uani 1 1 d . . . . .
C22 C -0.0095(3) 0.7176(2) 0.6104(3) 0.0332(12) Uani 1 1 d . . . . .
H22 H -0.0357 0.7522 0.5812 0.040 Uiso 1 1 calc R . . . .
C23 C 0.0819(3) 0.7139(2) 0.6475(3) 0.0270(11) Uani 1 1 d . . . . .
C24 C -0.1525(3) 0.6396(3) 0.6031(3) 0.0404(13) Uani 1 1 d . . . . .
H24A H -0.1526 0.5986 0.5766 0.061 Uiso 1 1 calc GR . . . .
H24B H -0.1833 0.6715 0.5688 0.061 Uiso 1 1 calc GR . . . .
H24C H -0.1857 0.6356 0.6494 0.061 Uiso 1 1 calc GR . . . .
C25 C 0.1585(3) 0.7632(2) 0.6438(3) 0.0383(13) Uani 1 1 d . . . . .
H25A H 0.2163 0.7465 0.6693 0.057 Uiso 1 1 calc GR . . . .
H25B H 0.1412 0.8022 0.6698 0.057 Uiso 1 1 calc GR . . . .
H25C H 0.1671 0.7727 0.5900 0.057 Uiso 1 1 calc GR . . . .
C26 C 0.0596(4) 0.4588(2) 0.6086(3) 0.0326(12) Uani 1 1 d . . . . .
C27 C 0.1460(4) 0.4342(2) 0.5963(3) 0.0354(12) Uani 1 1 d . . . . .
H27 H 0.1582 0.3992 0.5645 0.042 Uiso 1 1 calc R . . . .
C28 C 0.2121(3) 0.4714(2) 0.6404(3) 0.0322(12) Uani 1 1 d . . . . .
C29 C -0.0359(4) 0.4379(3) 0.5734(3) 0.0473(15) Uani 1 1 d . . . . .
H29A H -0.0745 0.4263 0.6146 0.071 Uiso 1 1 calc GR . . . .
H29B H -0.0292 0.4012 0.5399 0.071 Uiso 1 1 calc GR . . . .
H29C H -0.0652 0.4729 0.5433 0.071 Uiso 1 1 calc GR . . . .
C30 C 0.3176(3) 0.4668(3) 0.6467(3) 0.0445(14) Uani 1 1 d . . . . .
H30A H 0.3442 0.5037 0.6746 0.067 Uiso 1 1 calc GR . . . .
H30B H 0.3391 0.4657 0.5950 0.067 Uiso 1 1 calc GR . . . .
H30C H 0.3372 0.4279 0.6744 0.067 Uiso 1 1 calc GR . . . .
C31 C 0.3057(3) 0.6518(2) 0.9781(3) 0.0314(11) Uani 1 1 d . . . . .
H31 H 0.3121 0.6894 0.9490 0.038 Uiso 1 1 calc R . . . .
C32 C 0.3315(3) 0.6547(3) 1.0559(3) 0.0372(13) Uani 1 1 d . . . . .
H32 H 0.3568 0.6925 1.0786 0.045 Uiso 1 1 calc R . . . .
C33 C 0.3194(3) 0.5997(3) 1.1015(3) 0.0369(13) Uani 1 1 d . . . . .
H33 H 0.3331 0.6009 1.1556 0.044 Uiso 1 1 calc R . . . .
C34 C 0.2872(3) 0.5440(3) 1.0651(3) 0.0351(12) Uani 1 1 d . . . . .
H34 H 0.2797 0.5068 1.0945 0.042 Uiso 1 1 calc R . . . .
C35 C 0.2651(3) 0.5427(2) 0.9832(3) 0.0277(11) Uani 1 1 d . . . . .
C36 C 0.2314(3) 0.4850(2) 0.9435(3) 0.0267(11) Uani 1 1 d . . . . .
C37 C 0.2295(4) 0.4237(3) 0.9823(3) 0.0390(13) Uani 1 1 d . . . . .
H37 H 0.2518 0.4208 1.0349 0.047 Uiso 1 1 calc R . . . .
C38 C 0.1962(4) 0.3702(3) 0.9444(3) 0.0437(14) Uani 1 1 d . . . . .
H38 H 0.1962 0.3307 0.9706 0.052 Uiso 1 1 calc R . . . .
C39 C 0.1616(4) 0.3745(3) 0.8654(3) 0.0423(13) Uani 1 1 d . . . . .
H39 H 0.1355 0.3387 0.8384 0.051 Uiso 1 1 calc R . . . .
C40 C 0.1676(3) 0.4339(2) 0.8292(3) 0.0348(12) Uani 1 1 d . . . . .
H40 H 0.1451 0.4366 0.7766 0.042 Uiso 1 1 calc R . . . .
B1 B 0.4307(4) 0.6904(3) 0.7777(3) 0.0238(12) Uani 1 1 d . . . . .
H1 H 0.4919 0.7127 0.7804 0.029 Uiso 1 1 calc R . . . .
B2 B -0.0019(4) 0.5530(3) 0.6951(3) 0.0280(13) Uani 1 1 d . . . . .
H2A H -0.0650 0.5382 0.6750 0.034 Uiso 1 1 calc R . . . .
O1 O 0.2184(4) 0.2729(3) 0.5986(4) 0.059(2) Uani 0.622(8) 1 d D . P A 1
C41 C 0.1290(9) 0.2511(8) 0.6153(9) 0.070(5) Uani 0.622(8) 1 d D . P A 1
H41A H 0.0988 0.2276 0.5709 0.084 Uiso 0.622(8) 1 calc R . P A 1
H41B H 0.0892 0.2876 0.6265 0.084 Uiso 0.622(8) 1 calc R . P A 1
C42 C 0.1429(9) 0.2087(8) 0.6836(8) 0.076(5) Uani 0.622(8) 1 d D . P A 1
H42A H 0.1396 0.1635 0.6680 0.092 Uiso 0.622(8) 1 calc R . P A 1
H42B H 0.0956 0.2169 0.7199 0.092 Uiso 0.622(8) 1 calc R . P A 1
C43 C 0.2420(11) 0.2259(7) 0.7207(9) 0.067(5) Uani 0.622(8) 1 d D . P A 1
H43A H 0.2410 0.2376 0.7755 0.081 Uiso 0.622(8) 1 calc R . P A 1
H43B H 0.2860 0.1904 0.7162 0.081 Uiso 0.622(8) 1 calc R . P A 1
C44 C 0.2663(6) 0.2825(4) 0.6724(7) 0.055(3) Uani 0.622(8) 1 d D . P A 1
H44A H 0.2462 0.3226 0.6955 0.066 Uiso 0.622(8) 1 calc R . P A 1
H44B H 0.3340 0.2845 0.6685 0.066 Uiso 0.622(8) 1 calc R . P A 1
O2 O 0.705(2) 0.4916(14) 0.6580(12) 0.112(10) Uani 0.458(9) 1 d D . P B 1
C45 C 0.6633(15) 0.5043(12) 0.5813(13) 0.070(2) Uani 0.458(9) 1 d D U P B 1
H45A H 0.6324 0.4659 0.5588 0.084 Uiso 0.458(9) 1 calc R . P B 1
H45B H 0.7104 0.5188 0.5474 0.084 Uiso 0.458(9) 1 calc R . P B 1
C46 C 0.5944(12) 0.5556(8) 0.5919(8) 0.070(2) Uani 0.458(9) 1 d D U P B 1
H46A H 0.5406 0.5530 0.5529 0.084 Uiso 0.458(9) 1 calc R . P B 1
H46B H 0.6227 0.5984 0.5901 0.084 Uiso 0.458(9) 1 calc R . P B 1
C47 C 0.5662(11) 0.5392(9) 0.6753(10) 0.070(2) Uani 0.458(9) 1 d D U P B 1
H47A H 0.5363 0.5758 0.6987 0.084 Uiso 0.458(9) 1 calc R . P B 1
H47B H 0.5246 0.5019 0.6747 0.084 Uiso 0.458(9) 1 calc R . P B 1
C48 C 0.6582(12) 0.5252(12) 0.7154(11) 0.069(2) Uani 0.458(9) 1 d D U P B 1
H48A H 0.6913 0.5648 0.7314 0.083 Uiso 0.458(9) 1 calc R . P B 1
H48B H 0.6524 0.4983 0.7612 0.083 Uiso 0.458(9) 1 calc R . P B 1
O2A O 0.7092(13) 0.4880(7) 0.6411(8) 0.046(4) Uani 0.542(9) 1 d D . P B 2
C45A C 0.6903(12) 0.5193(10) 0.7110(9) 0.068(2) Uani 0.542(9) 1 d D U P B 2
H45C H 0.7453 0.5441 0.7311 0.082 Uiso 0.542(9) 1 calc R . P B 2
H45D H 0.6772 0.4873 0.7500 0.082 Uiso 0.542(9) 1 calc R . P B 2
C46A C 0.6082(10) 0.5632(7) 0.6967(7) 0.070(2) Uani 0.542(9) 1 d D U P B 2
H46C H 0.6277 0.6073 0.6865 0.083 Uiso 0.542(9) 1 calc R . P B 2
H46D H 0.5690 0.5631 0.7404 0.083 Uiso 0.542(9) 1 calc R . P B 2
C47A C 0.5565(9) 0.5312(7) 0.6219(9) 0.072(2) Uani 0.542(9) 1 d D U P B 2
H47C H 0.5147 0.4966 0.6356 0.086 Uiso 0.542(9) 1 calc R . P B 2
H47D H 0.5207 0.5628 0.5896 0.086 Uiso 0.542(9) 1 calc R . P B 2
C48A C 0.6358(11) 0.5064(11) 0.5831(11) 0.071(2) Uani 0.542(9) 1 d D U P B 2
H48C H 0.6160 0.4691 0.5512 0.085 Uiso 0.542(9) 1 calc R . P B 2
H48D H 0.6586 0.5394 0.5492 0.085 Uiso 0.542(9) 1 calc R . P B 2
O1A O 0.2691(10) 0.1932(6) 0.7302(8) 0.053(4) Uani 0.378(8) 1 d D . P A 2
C41A C 0.2005(13) 0.1691(9) 0.6730(9) 0.060(5) Uani 0.378(8) 1 d D . P A 2
H41C H 0.1567 0.1413 0.6977 0.073 Uiso 0.378(8) 1 calc R . P A 2
H41D H 0.2310 0.1434 0.6350 0.073 Uiso 0.378(8) 1 calc R . P A 2
C42A C 0.149(3) 0.2227(12) 0.6329(16) 0.097(12) Uani 0.378(8) 1 d D . P A 2
H42C H 0.0841 0.2107 0.6155 0.116 Uiso 0.378(8) 1 calc R . P A 2
H42D H 0.1801 0.2388 0.5888 0.116 Uiso 0.378(8) 1 calc R . P A 2
C43A C 0.1532(13) 0.2716(9) 0.7014(11) 0.074(7) Uani 0.378(8) 1 d D . P A 2
H43C H 0.1498 0.3159 0.6820 0.089 Uiso 0.378(8) 1 calc R . P A 2
H43D H 0.1021 0.2645 0.7345 0.089 Uiso 0.378(8) 1 calc R . P A 2
C44A C 0.2457(17) 0.2585(10) 0.7445(17) 0.081(9) Uani 0.378(8) 1 d D . P A 2
H44C H 0.2934 0.2872 0.7265 0.097 Uiso 0.378(8) 1 calc R . P A 2
H44D H 0.2423 0.2655 0.8002 0.097 Uiso 0.378(8) 1 calc R . P A 2

loop_
_atom_site_aniso_label
_atom_site_aniso_U_11
_atom_site_aniso_U_22
_atom_site_aniso_U_33
_atom_site_aniso_U_23
_atom_site_aniso_U_13
_atom_site_aniso_U_12
Ce1 0.02460(15) 0.01964(15) 0.01691(14) 0.00098(11) 0.00254(9) -0.00114(12)
N1 0.029(2) 0.019(2) 0.021(2) 0.0008(17) 0.0007(16) -0.0004(18)
N2 0.025(2) 0.023(2) 0.024(2) 0.0014(17) 0.0040(15) 0.0000(18)
N3 0.028(2) 0.027(2) 0.0165(19) -0.0007(17) 0.0015(15) 0.0022(18)
N4 0.031(2) 0.021(2) 0.020(2) 0.0015(17) 0.0051(16) 0.0036(19)
N5 0.026(2) 0.027(2) 0.022(2) 0.0073(18) 0.0052(16) -0.0038(18)
N6 0.027(2) 0.031(2) 0.021(2) 0.0014(18) 0.0008(16) -0.0034(19)
N7 0.027(2) 0.026(2) 0.021(2) 0.0024(18) -0.0004(16) -0.0002(18)
N8 0.0243(19) 0.026(2) 0.026(2) 0.0032(18) 0.0022(16) -0.0006(18)
N9 0.026(2) 0.030(2) 0.017(2) 0.0030(17) -0.0004(15) -0.0015(19)
N10 0.027(2) 0.023(2) 0.026(2) 0.0049(18) 0.0048(16) 0.0000(18)
N11 0.034(2) 0.028(2) 0.017(2) 0.0022(17) -0.0008(16) -0.0063(19)
N12 0.035(2) 0.026(2) 0.019(2) -0.0011(18) 0.0039(17) -0.0024(19)
N13 0.026(2) 0.031(2) 0.023(2) 0.0027(19) 0.0074(16) 0.0052(19)
N14 0.029(2) 0.031(2) 0.029(2) 0.0060(19) 0.0055(17) 0.0010(19)
C1 0.039(3) 0.025(3) 0.026(3) 0.003(2) 0.003(2) -0.006(2)
C2 0.044(3) 0.023(3) 0.030(3) -0.003(2) 0.005(2) 0.005(2)
C3 0.039(3) 0.021(3) 0.022(2) 0.002(2) 0.008(2) 0.000(2)
C4 0.053(3) 0.031(3) 0.060(4) 0.000(3) 0.007(3) -0.009(3)
C5 0.047(3) 0.024(3) 0.051(3) -0.005(3) 0.018(3) 0.003(3)
C6 0.027(2) 0.038(3) 0.023(3) -0.002(2) -0.001(2) 0.002(2)
C7 0.031(3) 0.036(3) 0.021(3) 0.005(2) -0.001(2) 0.010(2)
C8 0.029(2) 0.026(3) 0.022(2) 0.005(2) 0.0055(19) 0.006(2)
C9 0.052(3) 0.041(3) 0.031(3) 0.000(3) -0.012(2) 0.000(3)
C10 0.043(3) 0.025(3) 0.031(3) 0.002(2) 0.006(2) 0.010(2)
C11 0.029(2) 0.035(3) 0.024(3) 0.009(2) 0.005(2) 0.003(2)
C12 0.036(3) 0.041(3) 0.018(2) 0.005(2) 0.005(2) 0.002(3)
C13 0.034(3) 0.029(3) 0.019(2) 0.001(2) 0.0019(19) 0.002(2)
C14 0.040(3) 0.067(4) 0.031(3) 0.017(3) 0.012(2) -0.008(3)
C15 0.043(3) 0.048(3) 0.017(2) 0.000(2) 0.001(2) -0.002(3)
C16 0.026(2) 0.026(3) 0.028(3) 0.007(2) 0.0076(19) 0.000(2)
C17 0.028(2) 0.033(3) 0.022(2) 0.005(2) 0.0089(19) 0.000(2)
C18 0.021(2) 0.024(3) 0.024(2) 0.003(2) 0.0062(18) 0.006(2)
C19 0.040(3) 0.039(3) 0.036(3) 0.001(3) 0.007(2) -0.016(3)
C20 0.038(3) 0.033(3) 0.024(3) -0.004(2) 0.007(2) 0.004(2)
C21 0.030(3) 0.041(3) 0.016(2) 0.000(2) 0.0038(19) 0.007(2)
C22 0.039(3) 0.033(3) 0.027(3) 0.010(2) 0.003(2) 0.011(3)
C23 0.034(3) 0.023(3) 0.024(2) 0.006(2) 0.004(2) 0.001(2)
C24 0.038(3) 0.053(4) 0.028(3) 0.003(3) -0.007(2) 0.007(3)
C25 0.049(3) 0.028(3) 0.038(3) 0.012(2) 0.002(2) -0.003(3)
C26 0.052(3) 0.028(3) 0.017(2) 0.002(2) -0.003(2) -0.011(3)
C27 0.062(4) 0.024(3) 0.021(3) -0.002(2) 0.005(2) -0.001(3)
C28 0.047(3) 0.033(3) 0.017(2) 0.002(2) 0.004(2) 0.004(3)
C29 0.068(4) 0.044(3) 0.028(3) -0.007(3) -0.004(3) -0.019(3)
C30 0.052(3) 0.049(4) 0.032(3) -0.009(3) 0.006(2) 0.009(3)
C31 0.034(3) 0.028(3) 0.032(3) 0.001(2) 0.005(2) 0.000(2)
C32 0.039(3) 0.046(3) 0.027(3) -0.004(3) 0.002(2) 0.001(3)
C33 0.037(3) 0.049(3) 0.024(3) -0.003(3) 0.000(2) 0.003(3)
C34 0.036(3) 0.043(3) 0.027(3) 0.007(2) 0.005(2) 0.004(3)
C35 0.027(2) 0.033(3) 0.024(3) 0.007(2) 0.0050(19) 0.004(2)
C36 0.021(2) 0.033(3) 0.027(3) 0.004(2) 0.0066(19) 0.005(2)
C37 0.049(3) 0.038(3) 0.030(3) 0.007(3) 0.007(2) -0.001(3)
C38 0.054(3) 0.035(3) 0.043(3) 0.010(3) 0.005(3) -0.002(3)
C39 0.054(3) 0.030(3) 0.043(3) 0.001(3) 0.005(3) -0.011(3)
C40 0.042(3) 0.029(3) 0.033(3) -0.001(2) 0.007(2) -0.005(3)
B1 0.023(3) 0.030(3) 0.018(3) 0.001(2) -0.001(2) -0.006(2)
B2 0.025(3) 0.034(3) 0.024(3) 0.005(3) -0.004(2) -0.008(3)
O1 0.064(5) 0.054(5) 0.063(5) 0.008(4) 0.023(4) 0.005(4)
C41 0.049(8) 0.097(14) 0.066(9) -0.014(9) 0.014(7) -0.019(9)
C42 0.061(8) 0.092(13) 0.073(10) 0.025(10) -0.010(7) -0.046(9)
C43 0.085(12) 0.054(11) 0.059(10) 0.006(9) -0.011(8) 0.008(10)
C44 0.046(6) 0.037(6) 0.083(9) -0.007(6) 0.011(5) -0.005(5)
O2 0.085(17) 0.133(19) 0.113(19) -0.017(14) -0.027(14) 0.042(13)
C45 0.073(6) 0.077(4) 0.062(4) -0.003(4) 0.019(4) 0.022(4)
C46 0.074(6) 0.078(4) 0.061(4) -0.001(3) 0.020(4) 0.023(4)
C47 0.074(6) 0.078(4) 0.061(4) -0.003(3) 0.022(4) 0.023(4)
C48 0.075(6) 0.076(4) 0.059(4) -0.002(4) 0.021(4) 0.020(4)
O2A 0.058(9) 0.027(6) 0.056(7) -0.001(5) 0.015(6) 0.017(6)
C45A 0.073(6) 0.075(4) 0.058(4) -0.003(4) 0.022(4) 0.021(4)
C46A 0.072(6) 0.078(4) 0.061(4) -0.004(3) 0.022(4) 0.022(4)
C47A 0.074(6) 0.079(4) 0.065(4) -0.002(3) 0.018(4) 0.022(4)
C48A 0.076(6) 0.077(4) 0.062(4) -0.004(3) 0.018(4) 0.022(4)
O1A 0.058(8) 0.040(8) 0.059(9) -0.008(7) -0.002(6) -0.007(7)
C41A 0.049(11) 0.078(14) 0.054(12) -0.003(10) 0.004(9) -0.017(10)
C42A 0.12(3) 0.08(3) 0.09(2) 0.01(2) -0.01(2) -0.017(19)
C43A 0.096(15) 0.052(12) 0.069(14) -0.002(10) -0.020(11) 0.026(12)
C44A 0.068(14) 0.082(19) 0.09(2) -0.018(15) -0.028(13) 0.025(15)

loop_
_atom_type_symbol
_atom_type_description
_atom_type_scat_dispersion_real
_atom_type_scat_dispersion_imag
_atom_type_scat_source
C C 0.0033 0.0016 'International Tables Vol C Tables 4.2.6.8 and 6.1.1.4'
H H 0.0000 0.0000 'International Tables Vol C Tables 4.2.6.8 and 6.1.1.4'
B B 0.0013 0.0007 'International Tables Vol C Tables 4.2.6.8 and 6.1.1.4'
Ce Ce -0.2486 2.6331 'International Tables Vol C Tables 4.2.6.8 and 6.1.1.4'
N N 0.0061 0.0033 'International Tables Vol C Tables 4.2.6.8 and 6.1.1.4'
O O 0.0106 0.0060 'International Tables Vol C Tables 4.2.6.8 and 6.1.1.4'

loop_
_geom_angle_atom_site_label_1
_geom_angle_atom_site_label_2
_geom_angle_atom_site_label_3
_geom_angle
_geom_angle_site_symmetry_1
_geom_angle_site_symmetry_3
N2 Ce1 N4 88.48(11) . .
N2 Ce1 N6 71.34(11) . .
N2 Ce1 N8 100.67(11) . .
N2 Ce1 N10 79.97(11) . .
N2 Ce1 N13 78.20(11) . .
N2 Ce1 N14 140.45(11) . .
N4 Ce1 N6 67.17(11) . .
N4 Ce1 N10 140.31(11) . .
N6 Ce1 N10 73.16(11) . .
N8 Ce1 N4 151.79(11) . .
N8 Ce1 N6 141.04(11) . .
N8 Ce1 N10 67.89(11) . .
N12 Ce1 N2 142.94(11) . .
N12 Ce1 N4 99.51(11) . .
N12 Ce1 N6 78.58(11) . .
N12 Ce1 N8 89.19(12) . .
N12 Ce1 N10 70.82(11) . .
N12 Ce1 N13 138.76(12) . .
N12 Ce1 N14 76.60(12) . .
N13 Ce1 N4 72.60(11) . .
N13 Ce1 N6 129.32(11) . .
N13 Ce1 N8 83.14(11) . .
N13 Ce1 N10 139.45(11) . .
N13 Ce1 N14 62.40(12) . .
N14 Ce1 N4 83.17(11) . .
N14 Ce1 N6 137.14(12) . .
N14 Ce1 N8 72.76(11) . .
N14 Ce1 N10 128.33(11) . .
N2 N1 B1 121.0(3) . .
C1 N1 N2 109.2(4) . .
C1 N1 B1 129.6(4) . .
N1 N2 Ce1 118.8(3) . .
C3 N2 Ce1 135.1(3) . .
C3 N2 N1 106.1(3) . .
N4 N3 B1 123.7(3) . .
C6 N3 N4 109.3(4) . .
C6 N3 B1 125.4(4) . .
N3 N4 Ce1 100.8(2) . .
C8 N4 Ce1 127.5(3) . .
C8 N4 N3 106.2(3) . .
N6 N5 B1 121.1(4) . .
C11 N5 N6 110.2(4) . .
C11 N5 B1 128.2(4) . .
N5 N6 Ce1 115.8(2) . .
C13 N6 Ce1 138.4(3) . .
C13 N6 N5 105.8(4) . .
N8 N7 B2 123.2(4) . .
C16 N7 N8 109.8(4) . .
C16 N7 B2 125.3(4) . .
N7 N8 Ce1 101.6(2) . .
C18 N8 Ce1 128.7(3) . .
C18 N8 N7 105.8(4) . .
N10 N9 B2 122.0(3) . .
C21 N9 N10 110.8(4) . .
C21 N9 B2 126.8(4) . .
N9 N10 Ce1 114.8(2) . .
C23 N10 Ce1 138.2(3) . .
C23 N10 N9 106.1(3) . .
N12 N11 B2 122.0(3) . .
C26 N11 N12 108.5(4) . .
C26 N11 B2 129.5(4) . .
N11 N12 Ce1 117.8(3) . .
C28 N12 Ce1 134.6(3) . .
C28 N12 N11 106.8(4) . .
C31 N13 Ce1 122.5(3) . .
C35 N13 Ce1 122.1(3) . .
C35 N13 C31 115.4(4) . .
C36 N14 Ce1 120.7(3) . .
C40 N14 Ce1 123.2(3) . .
C40 N14 C36 116.1(4) . .
N1 C1 C4 122.4(4) . .
C2 C1 N1 108.1(4) . .
C2 C1 C4 129.5(5) . .
C1 C2 H2 127.0 . .
C1 C2 C3 106.0(4) . .
C3 C2 H2 127.0 . .
N2 C3 C2 110.6(4) . .
N2 C3 C5 121.0(4) . .
C2 C3 C5 128.4(4) . .
C1 C4 H4A 109.5 . .
C1 C4 H4B 109.5 . .
C1 C4 H4C 109.5 . .
H4A C4 H4B 109.5 . .
H4A C4 H4C 109.5 . .
H4B C4 H4C 109.5 . .
C3 C5 H5A 109.5 . .
C3 C5 H5B 109.5 . .
C3 C5 H5C 109.5 . .
H5A C5 H5B 109.5 . .
H5A C5 H5C 109.5 . .
H5B C5 H5C 109.5 . .
N3 C6 C7 108.3(4) . .
N3 C6 C9 121.9(4) . .
C7 C6 C9 129.8(4) . .
C6 C7 H7 126.8 . .
C6 C7 C8 106.3(4) . .
C8 C7 H7 126.8 . .
N4 C8 C7 109.9(4) . .
N4 C8 C10 122.9(4) . .
C7 C8 C10 127.1(4) . .
C6 C9 H9A 109.5 . .
C6 C9 H9B 109.5 . .
C6 C9 H9C 109.5 . .
H9A C9 H9B 109.5 . .
H9A C9 H9C 109.5 . .
H9B C9 H9C 109.5 . .
C8 C10 H10A 109.5 . .
C8 C10 H10B 109.5 . .
C8 C10 H10C 109.5 . .
H10A C10 H10B 109.5 . .
H10A C10 H10C 109.5 . .
H10B C10 H10C 109.5 . .
N5 C11 C12 107.5(4) . .
N5 C11 C14 123.7(4) . .
C12 C11 C14 128.8(4) . .
C11 C12 H12 127.0 . .
C11 C12 C13 106.0(4) . .
C13 C12 H12 127.0 . .
N6 C13 C12 110.6(4) . .
N6 C13 C15 123.5(4) . .
C12 C13 C15 125.9(4) . .
C11 C14 H14A 109.5 . .
C11 C14 H14B 109.5 . .
C11 C14 H14C 109.5 . .
H14A C14 H14B 109.5 . .
H14A C14 H14C 109.5 . .
H14B C14 H14C 109.5 . .
C13 C15 H15A 109.5 . .
C13 C15 H15B 109.5 . .
C13 C15 H15C 109.5 . .
H15A C15 H15B 109.5 . .
H15A C15 H15C 109.5 . .
H15B C15 H15C 109.5 . .
N7 C16 C17 108.2(4) . .
N7 C16 C19 122.5(4) . .
C17 C16 C19 129.2(4) . .
C16 C17 H17 127.2 . .
C16 C17 C18 105.7(4) . .
C18 C17 H17 127.2 . .
N8 C18 C17 110.5(4) . .
N8 C18 C20 121.6(4) . .
C17 C18 C20 127.8(4) . .
C16 C19 H19A 109.5 . .
C16 C19 H19B 109.5 . .
C16 C19 H19C 109.5 . .
H19A C19 H19B 109.5 . .
H19A C19 H19C 109.5 . .
H19B C19 H19C 109.5 . .
C18 C20 H20A 109.5 . .
C18 C20 H20B 109.5 . .
C18 C20 H20C 109.5 . .
H20A C20 H20B 109.5 . .
H20A C20 H20C 109.5 . .
H20B C20 H20C 109.5 . .
N9 C21 C22 107.1(4) . .
N9 C21 C24 123.9(4) . .
C22 C21 C24 128.9(4) . .
C21 C22 H22 126.8 . .
C21 C22 C23 106.5(4) . .
C23 C22 H22 126.8 . .
N10 C23 C22 109.4(4) . .
N10 C23 C25 124.0(4) . .
C22 C23 C25 126.5(4) . .
C21 C24 H24A 109.5 . .
C21 C24 H24B 109.5 . .
C21 C24 H24C 109.5 . .
H24A C24 H24B 109.5 . .
H24A C24 H24C 109.5 . .
H24B C24 H24C 109.5 . .
C23 C25 H25A 109.5 . .
C23 C25 H25B 109.5 . .
C23 C25 H25C 109.5 . .
H25A C25 H25B 109.5 . .
H25A C25 H25C 109.5 . .
H25B C25 H25C 109.5 . .
N11 C26 C27 108.1(4) . .
N11 C26 C29 123.0(5) . .
C27 C26 C29 128.9(5) . .
C26 C27 H27 126.7 . .
C26 C27 C28 106.7(4) . .
C28 C27 H27 126.7 . .
N12 C28 C27 109.9(4) . .
N12 C28 C30 120.9(4) . .
C27 C28 C30 129.2(5) . .
C26 C29 H29A 109.5 . .
C26 C29 H29B 109.5 . .
C26 C29 H29C 109.5 . .
H29A C29 H29B 109.5 . .
H29A C29 H29C 109.5 . .
H29B C29 H29C 109.5 . .
C28 C30 H30A 109.5 . .
C28 C30 H30B 109.5 . .
C28 C30 H30C 109.5 . .
H30A C30 H30B 109.5 . .
H30A C30 H30C 109.5 . .
H30B C30 H30C 109.5 . .
N13 C31 H31 117.4 . .
C32 C31 N13 125.2(5) . .
C32 C31 H31 117.4 . .
C31 C32 H32 120.7 . .
C31 C32 C33 118.6(5) . .
C33 C32 H32 120.7 . .
C32 C33 H33 120.6 . .
C34 C33 C32 118.8(5) . .
C34 C33 H33 120.6 . .
C33 C34 H34 119.8 . .
C33 C34 C35 120.4(5) . .
C35 C34 H34 119.8 . .
N13 C35 C34 121.4(4) . .
N13 C35 C36 117.0(4) . .
C34 C35 C36 121.5(4) . .
N14 C36 C35 117.8(4) . .
N14 C36 C37 119.9(4) . .
C37 C36 C35 122.3(4) . .
C36 C37 H37 119.2 . .
C38 C37 C36 121.5(5) . .
C38 C37 H37 119.2 . .
C37 C38 H38 120.3 . .
C37 C38 C39 119.5(5) . .
C39 C38 H38 120.3 . .
C38 C39 H39 121.3 . .
C40 C39 C38 117.3(5) . .
C40 C39 H39 121.3 . .
N14 C40 C39 125.5(5) . .
N14 C40 H40 117.3 . .
C39 C40 H40 117.3 . .
N1 B1 H1 108.1 . .
N3 B1 N1 111.7(4) . .
N3 B1 H1 108.1 . .
N5 B1 N1 109.5(3) . .
N5 B1 N3 111.4(4) . .
N5 B1 H1 108.1 . .
N7 B2 N11 111.0(4) . .
N7 B2 H2A 108.4 . .
N9 B2 N7 109.9(4) . .
N9 B2 N11 110.7(4) . .
N9 B2 H2A 108.4 . .
N11 B2 H2A 108.4 . .
C44 O1 C41 103.9(9) . .
O1 C41 H41A 110.3 . .
O1 C41 H41B 110.3 . .
O1 C41 C42 107.2(11) . .
H41A C41 H41B 108.5 . .
C42 C41 H41A 110.3 . .
C42 C41 H41B 110.3 . .
C41 C42 H42A 110.9 . .
C41 C42 H42B 110.9 . .
C41 C42 C43 104.3(11) . .
H42A C42 H42B 108.9 . .
C43 C42 H42A 110.9 . .
C43 C42 H42B 110.9 . .
C42 C43 H43A 111.5 . .
C42 C43 H43B 111.5 . .
H43A C43 H43B 109.3 . .
C44 C43 C42 101.6(9) . .
C44 C43 H43A 111.5 . .
C44 C43 H43B 111.5 . .
O1 C44 C43 105.8(8) . .
O1 C44 H44A 110.6 . .
O1 C44 H44B 110.6 . .
C43 C44 H44A 110.6 . .
C43 C44 H44B 110.6 . .
H44A C44 H44B 108.7 . .
C48 O2 C45 111(2) . .
O2 C45 H45A 110.9 . .
O2 C45 H45B 110.9 . .
O2 C45 C46 104.5(18) . .
H45A C45 H45B 108.9 . .
C46 C45 H45A 110.9 . .
C46 C45 H45B 110.9 . .
C45 C46 H46A 111.6 . .
C45 C46 H46B 111.6 . .
C45 C46 C47 100.7(15) . .
H46A C46 H46B 109.4 . .
C47 C46 H46A 111.6 . .
C47 C46 H46B 111.6 . .
C46 C47 H47A 111.7 . .
C46 C47 H47B 111.7 . .
H47A C47 H47B 109.4 . .
C48 C47 C46 100.6(13) . .
C48 C47 H47A 111.7 . .
C48 C47 H47B 111.7 . .
O2 C48 C47 103.3(18) . .
O2 C48 H48A 111.1 . .
O2 C48 H48B 111.1 . .
C47 C48 H48A 111.1 . .
C47 C48 H48B 111.1 . .
H48A C48 H48B 109.1 . .
C45A O2A C48A 106.6(16) . .
O2A C45A H45C 109.6 . .
O2A C45A H45D 109.6 . .
O2A C45A C46A 110.4(14) . .
H45C C45A H45D 108.1 . .
C46A C45A H45C 109.6 . .
C46A C45A H45D 109.6 . .
C45A C46A H46C 111.7 . .
C45A C46A H46D 111.7 . .
C45A C46A C47A 100.5(12) . .
H46C C46A H46D 109.4 . .
C47A C46A H46C 111.7 . .
C47A C46A H46D 111.7 . .
C46A C47A H47C 111.5 . .
C46A C47A H47D 111.5 . .
H47C C47A H47D 109.3 . .
C48A C47A C46A 101.3(12) . .
C48A C47A H47C 111.5 . .
C48A C47A H47D 111.5 . .
O2A C48A C47A 109.0(14) . .
O2A C48A H48C 109.9 . .
O2A C48A H48D 109.9 . .
C47A C48A H48C 109.9 . .
C47A C48A H48D 109.9 . .
H48C C48A H48D 108.3 . .
C41A O1A C44A 107.2(13) . .
O1A C41A H41C 109.6 . .
O1A C41A H41D 109.6 . .
O1A C41A C42A 110.4(17) . .
H41C C41A H41D 108.1 . .
C42A C41A H41C 109.6 . .
C42A C41A H41D 109.6 . .
C41A C42A H42C 112.0 . .
C41A C42A H42D 112.0 . .
C41A C42A C43A 98.8(18) . .
H42C C42A H42D 109.7 . .
C43A C42A H42C 112.0 . .
C43A C42A H42D 112.0 . .
C42A C43A H43C 111.0 . .
C42A C43A H43D 111.0 . .
H43C C43A H43D 109.0 . .
C44A C43A C42A 103.6(16) . .
C44A C43A H43C 111.0 . .
C44A C43A H43D 111.0 . .
O1A C44A C43A 107.6(14) . .
O1A C44A H44C 110.2 . .
O1A C44A H44D 110.2 . .
C43A C44A H44C 110.2 . .
C43A C44A H44D 110.2 . .
H44C C44A H44D 108.5 . .

loop_
_geom_bond_atom_site_label_1
_geom_bond_atom_site_label_2
_geom_bond_distance
_geom_bond_site_symmetry_2
Ce1 N2 2.591(4) .
Ce1 N4 2.650(3) .
Ce1 N6 2.711(4) .
Ce1 N8 2.648(4) .
Ce1 N10 2.719(3) .
Ce1 N12 2.577(4) .
Ce1 N13 2.592(4) .
Ce1 N14 2.612(4) .
N1 N2 1.373(5) .
N1 C1 1.369(6) .
N1 B1 1.555(6) .
N2 C3 1.341(5) .
N3 N4 1.384(5) .
N3 C6 1.359(5) .
N3 B1 1.543(6) .
N4 C8 1.342(5) .
N5 N6 1.380(5) .
N5 C11 1.355(6) .
N5 B1 1.536(6) .
N6 C13 1.334(5) .
N7 N8 1.388(5) .
N7 C16 1.347(6) .
N7 B2 1.554(6) .
N8 C18 1.346(6) .
N9 N10 1.367(5) .
N9 C21 1.344(5) .
N9 B2 1.543(6) .
N10 C23 1.343(5) .
N11 N12 1.385(5) .
N11 C26 1.359(6) .
N11 B2 1.555(7) .
N12 C28 1.332(6) .
N13 C31 1.380(6) .
N13 C35 1.373(6) .
N14 C36 1.379(5) .
N14 C40 1.372(6) .
C1 C2 1.363(6) .
C1 C4 1.501(7) .
C2 H2 0.9300 .
C2 C3 1.386(6) .
C3 C5 1.502(6) .
C4 H4A 0.9600 .
C4 H4B 0.9600 .
C4 H4C 0.9600 .
C5 H5A 0.9600 .
C5 H5B 0.9600 .
C5 H5C 0.9600 .
C6 C7 1.360(7) .
C6 C9 1.503(6) .
C7 H7 0.9300 .
C7 C8 1.399(6) .
C8 C10 1.497(6) .
C9 H9A 0.9600 .
C9 H9B 0.9600 .
C9 H9C 0.9600 .
C10 H10A 0.9600 .
C10 H10B 0.9600 .
C10 H10C 0.9600 .
C11 C12 1.374(6) .
C11 C14 1.505(6) .
C12 H12 0.9300 .
C12 C13 1.395(6) .
C13 C15 1.502(6) .
C14 H14A 0.9600 .
C14 H14B 0.9600 .
C14 H14C 0.9600 .
C15 H15A 0.9600 .
C15 H15B 0.9600 .
C15 H15C 0.9600 .
C16 C17 1.386(6) .
C16 C19 1.492(6) .
C17 H17 0.9300 .
C17 C18 1.390(6) .
C18 C20 1.498(6) .
C19 H19A 0.9600 .
C19 H19B 0.9600 .
C19 H19C 0.9600 .
C20 H20A 0.9600 .
C20 H20B 0.9600 .
C20 H20C 0.9600 .
C21 C22 1.374(6) .
C21 C24 1.492(6) .
C22 H22 0.9300 .
C22 C23 1.395(6) .
C23 C25 1.494(6) .
C24 H24A 0.9600 .
C24 H24B 0.9600 .
C24 H24C 0.9600 .
C25 H25A 0.9600 .
C25 H25B 0.9600 .
C25 H25C 0.9600 .
C26 C27 1.361(7) .
C26 C29 1.498(6) .
C27 H27 0.9300 .
C27 C28 1.383(6) .
C28 C30 1.496(7) .
C29 H29A 0.9600 .
C29 H29B 0.9600 .
C29 H29C 0.9600 .
C30 H30A 0.9600 .
C30 H30B 0.9600 .
C30 H30C 0.9600 .
C31 H31 0.9300 .
C31 C32 1.350(6) .
C32 H32 0.9300 .
C32 C33 1.396(7) .
C33 H33 0.9300 .
C33 C34 1.366(7) .
C34 H34 0.9300 .
C34 C35 1.410(6) .
C35 C36 1.431(6) .
C36 C37 1.429(6) .
C37 H37 0.9300 .
C37 C38 1.344(7) .
C38 H38 0.9300 .
C38 C39 1.401(7) .
C39 H39 0.9300 .
C39 C40 1.379(7) .
C40 H40 0.9300 .
B1 H1 0.9800 .
B2 H2A 0.9800 .
O1 C41 1.399(13) .
O1 C44 1.396(10) .
C41 H41A 0.9700 .
C41 H41B 0.9700 .
C41 C42 1.459(13) .
C42 H42A 0.9700 .
C42 H42B 0.9700 .
C42 C43 1.534(14) .
C43 H43A 0.9700 .
C43 H43B 0.9700 .
C43 C44 1.488(13) .
C44 H44A 0.9700 .
C44 H44B 0.9700 .
O2 C45 1.416(13) .
O2 C48 1.416(13) .
C45 H45A 0.9700 .
C45 H45B 0.9700 .
C45 C46 1.464(14) .
C46 H46A 0.9700 .
C46 H46B 0.9700 .
C46 C47 1.553(14) .
C47 H47A 0.9700 .
C47 H47B 0.9700 .
C47 C48 1.450(13) .
C48 H48A 0.9700 .
C48 H48B 0.9700 .
O2A C45A 1.406(12) .
O2A C48A 1.426(12) .
C45A H45C 0.9700 .
C45A H45D 0.9700 .
C45A C46A 1.480(13) .
C46A H46C 0.9700 .
C46A H46D 0.9700 .
C46A C47A 1.565(13) .
C47A H47C 0.9700 .
C47A H47D 0.9700 .
C47A C48A 1.450(12) .
C48A H48C 0.9700 .
C48A H48D 0.9700 .
O1A C41A 1.410(13) .
O1A C44A 1.414(14) .
C41A H41C 0.9700 .
C41A H41D 0.9700 .
C41A C42A 1.464(15) .
C42A H42C 0.9700 .
C42A H42D 0.9700 .
C42A C43A 1.543(18) .
C43A H43C 0.9700 .
C43A H43D 0.9700 .
C43A C44A 1.474(15) .
C44A H44C 0.9700 .
C44A H44D 0.9700 .

loop_
_geom_torsion_atom_site_label_1
_geom_torsion_atom_site_label_2
_geom_torsion_atom_site_label_3
_geom_torsion_atom_site_label_4
_geom_torsion
_geom_torsion_site_symmetry_1
_geom_torsion_site_symmetry_2
_geom_torsion_site_symmetry_3
_geom_torsion_site_symmetry_4
Ce1 N2 C3 C2 -178.6(3) . . . .
Ce1 N2 C3 C5 0.5(7) . . . .
Ce1 N4 C8 C7 -116.9(4) . . . .
Ce1 N4 C8 C10 65.3(6) . . . .
Ce1 N6 C13 C12 -177.1(3) . . . .
Ce1 N6 C13 C15 5.1(7) . . . .
Ce1 N8 C18 C17 -119.3(4) . . . .
Ce1 N8 C18 C20 62.2(5) . . . .
Ce1 N10 C23 C22 -168.8(3) . . . .
Ce1 N10 C23 C25 15.1(7) . . . .
Ce1 N12 C28 C27 169.6(3) . . . .
Ce1 N12 C28 C30 -11.8(7) . . . .
Ce1 N13 C31 C32 179.3(4) . . . .
Ce1 N13 C35 C34 -176.5(3) . . . .
Ce1 N13 C35 C36 0.4(5) . . . .
Ce1 N14 C36 C35 2.9(5) . . . .
Ce1 N14 C36 C37 -174.2(3) . . . .
Ce1 N14 C40 C39 176.4(4) . . . .
N1 N2 C3 C2 0.6(5) . . . .
N1 N2 C3 C5 179.7(4) . . . .
N1 C1 C2 C3 -0.4(5) . . . .
N2 N1 C1 C2 0.7(5) . . . .
N2 N1 C1 C4 -180.0(4) . . . .
N2 N1 B1 N3 -56.7(5) . . . .
N2 N1 B1 N5 67.1(5) . . . .
N3 N4 C8 C7 1.0(5) . . . .
N3 N4 C8 C10 -176.8(4) . . . .
N3 C6 C7 C8 -0.3(5) . . . .
N4 N3 C6 C7 0.9(5) . . . .
N4 N3 C6 C9 -177.9(4) . . . .
N4 N3 B1 N1 104.0(4) . . . .
N4 N3 B1 N5 -18.7(6) . . . .
N5 N6 C13 C12 1.1(5) . . . .
N5 N6 C13 C15 -176.7(4) . . . .
N5 C11 C12 C13 1.1(5) . . . .
N6 N5 C11 C12 -0.5(5) . . . .
N6 N5 C11 C14 178.7(4) . . . .
N6 N5 B1 N1 -61.4(5) . . . .
N6 N5 B1 N3 62.6(5) . . . .
N7 N8 C18 C17 0.3(5) . . . .
N7 N8 C18 C20 -178.2(4) . . . .
N7 C16 C17 C18 -0.7(5) . . . .
N8 N7 C16 C17 1.0(5) . . . .
N8 N7 C16 C19 -176.0(4) . . . .
N8 N7 B2 N9 -20.1(6) . . . .
N8 N7 B2 N11 102.7(5) . . . .
N9 N10 C23 C22 -0.3(5) . . . .
N9 N10 C23 C25 -176.3(4) . . . .
N9 C21 C22 C23 0.1(5) . . . .
N10 N9 C21 C22 -0.2(5) . . . .
N10 N9 C21 C24 -177.3(4) . . . .
N10 N9 B2 N7 67.3(5) . . . .
N10 N9 B2 N11 -55.7(5) . . . .
N11 N12 C28 C27 0.4(5) . . . .
N11 N12 C28 C30 179.0(4) . . . .
N11 C26 C27 C28 -1.2(5) . . . .
N12 N11 C26 C27 1.5(5) . . . .
N12 N11 C26 C29 -178.0(4) . . . .
N12 N11 B2 N7 -59.7(5) . . . .
N12 N11 B2 N9 62.6(5) . . . .
N13 C31 C32 C33 -2.3(8) . . . .
N13 C35 C36 N14 -2.1(6) . . . .
N13 C35 C36 C37 174.9(4) . . . .
N14 C36 C37 C38 -4.1(8) . . . .
C1 N1 N2 Ce1 178.6(3) . . . .
C1 N1 N2 C3 -0.8(5) . . . .
C1 N1 B1 N3 129.9(4) . . . .
C1 N1 B1 N5 -106.2(5) . . . .
C1 C2 C3 N2 -0.1(5) . . . .
C1 C2 C3 C5 -179.2(5) . . . .
C4 C1 C2 C3 -179.6(5) . . . .
C6 N3 N4 Ce1 133.3(3) . . . .
C6 N3 N4 C8 -1.1(5) . . . .
C6 N3 B1 N1 -91.5(5) . . . .
C6 N3 B1 N5 145.8(4) . . . .
C6 C7 C8 N4 -0.5(5) . . . .
C6 C7 C8 C10 177.2(5) . . . .
C9 C6 C7 C8 178.3(5) . . . .
C11 N5 N6 Ce1 178.3(3) . . . .
C11 N5 N6 C13 -0.4(5) . . . .
C11 N5 B1 N1 109.6(5) . . . .
C11 N5 B1 N3 -126.4(5) . . . .
C11 C12 C13 N6 -1.3(6) . . . .
C11 C12 C13 C15 176.4(5) . . . .
C14 C11 C12 C13 -178.0(5) . . . .
C16 N7 N8 Ce1 135.3(3) . . . .
C16 N7 N8 C18 -0.8(4) . . . .
C16 N7 B2 N9 143.5(4) . . . .
C16 N7 B2 N11 -93.7(5) . . . .
C16 C17 C18 N8 0.3(5) . . . .
C16 C17 C18 C20 178.6(4) . . . .
C19 C16 C17 C18 175.9(4) . . . .
C21 N9 N10 Ce1 171.9(3) . . . .
C21 N9 N10 C23 0.3(5) . . . .
C21 N9 B2 N7 -120.3(4) . . . .
C21 N9 B2 N11 116.7(5) . . . .
C21 C22 C23 N10 0.1(5) . . . .
C21 C22 C23 C25 176.1(5) . . . .
C24 C21 C22 C23 176.9(5) . . . .
C26 N11 N12 Ce1 -172.5(3) . . . .
C26 N11 N12 C28 -1.1(5) . . . .
C26 N11 B2 N7 120.6(5) . . . .
C26 N11 B2 N9 -117.0(5) . . . .
C26 C27 C28 N12 0.5(6) . . . .
C26 C27 C28 C30 -178.0(5) . . . .
C29 C26 C27 C28 178.2(5) . . . .
C31 N13 C35 C34 4.7(6) . . . .
C31 N13 C35 C36 -178.4(4) . . . .
C31 C32 C33 C34 3.7(7) . . . .
C32 C33 C34 C35 -1.0(7) . . . .
C33 C34 C35 N13 -3.4(7) . . . .
C33 C34 C35 C36 179.8(4) . . . .
C34 C35 C36 N14 174.8(4) . . . .
C34 C35 C36 C37 -8.2(7) . . . .
C35 N13 C31 C32 -1.9(7) . . . .
C35 C36 C37 C38 178.9(5) . . . .
C36 N14 C40 C39 -4.1(7) . . . .
C36 C37 C38 C39 -0.7(8) . . . .
C37 C38 C39 C40 2.9(8) . . . .
C38 C39 C40 N14 -0.5(8) . . . .
C40 N14 C36 C35 -176.7(4) . . . .
C40 N14 C36 C37 6.2(6) . . . .
B1 N1 N2 Ce1 4.0(5) . . . .
B1 N1 N2 C3 -175.4(4) . . . .
B1 N1 C1 C2 174.7(4) . . . .
B1 N1 C1 C4 -6.0(7) . . . .
B1 N3 N4 Ce1 -60.0(4) . . . .
B1 N3 N4 C8 165.5(4) . . . .
B1 N3 C6 C7 -165.5(4) . . . .
B1 N3 C6 C9 15.8(7) . . . .
B1 N5 N6 Ce1 -9.3(5) . . . .
B1 N5 N6 C13 172.1(4) . . . .
B1 N5 C11 C12 -172.2(4) . . . .
B1 N5 C11 C14 6.9(7) . . . .
B2 N7 N8 Ce1 -58.8(4) . . . .
B2 N7 N8 C18 165.0(4) . . . .
B2 N7 C16 C17 -164.5(4) . . . .
B2 N7 C16 C19 18.6(7) . . . .
B2 N9 N10 Ce1 -14.6(5) . . . .
B2 N9 N10 C23 173.8(4) . . . .
B2 N9 C21 C22 -173.3(4) . . . .
B2 N9 C21 C24 9.6(7) . . . .
B2 N11 N12 Ce1 7.8(5) . . . .
B2 N11 N12 C28 179.2(4) . . . .
B2 N11 C26 C27 -178.8(4) . . . .
B2 N11 C26 C29 1.7(7) . . . .
O1 C41 C42 C43 18.5(19) . . . .
C41 O1 C44 C43 42.4(12) . . . .
C41 C42 C43 C44 6.6(18) . . . .
C42 C43 C44 O1 -29.6(14) . . . .
C44 O1 C41 C42 -38.0(15) . . . .
O2 C45 C46 C47 -31(2) . . . .
C45 O2 C48 C47 21(3) . . . .
C45 C46 C47 C48 43(2) . . . .
C46 C47 C48 O2 -39(2) . . . .
C48 O2 C45 C46 8(3) . . . .
O2A C45A C46A C47A 24(2) . . . .
C45A O2A C48A C47A -18(2) . . . .
C45A C46A C47A C48A -32.9(18) . . . .
C46A C47A C48A O2A 32(2) . . . .
C48A O2A C45A C46A -5(2) . . . .
O1A C41A C42A C43A -31(3) . . . .
C41A O1A C44A C43A 7(3) . . . .
C41A C42A C43A C44A 34(3) . . . .
C42A C43A C44A O1A -26(3) . . . .
C44A O1A C41A C42A 17(3) . . . .
